data_7706203
loop_
_publ_author_name
'Chatterjee, Sayanti'
'Banerjee, Sridhar'
'Jana, Rahul Dev'
'Bhattacharya, Shrabanti'
'Chakraborty, Biswarup'
'Jannuzzi, Sergio Augusto Venturinelli'

_publ_section_title
;
 Tuning the stereoelectronic factors of iron(II)-2-aminophenolate
 complexes for the reaction with dioxygen: oxygenolytic C-C bond cleavage
 <i>vs</i>. oxidation of complex.
;
_journal_issue 5
_journal_name_full 'Dalton transactions (Cambridge, England : 2003)'
_journal_page_first 1901
_journal_page_last 1912
_journal_paper_doi 10.1039/d0dt03316b
_journal_volume 50
_journal_year 2021
_chemical_formula_sum 'C44 H50 B Fe N7 O'
_chemical_formula_weight 759.57
_space_group_crystal_system monoclinic
_space_group_IT_number 14
_space_group_name_Hall '-P 2yn'
_space_group_name_H-M_alt 'P 1 21/n 1'
_atom_sites_solution_hydrogens mixed
_audit_creation_method SHELXL-2016/6
_audit_update_record
;
2020-12-03 deposited with the CCDC.	2020-12-21 downloaded from the CCDC.
;
_cell_angle_alpha 90
_cell_angle_beta 97.263(9)
_cell_angle_gamma 90
_cell_formula_units_Z 4
_cell_length_a 14.603(4)
_cell_length_b 16.921(4)
_cell_length_c 16.383(4)
_cell_measurement_reflns_used 1445
_cell_measurement_temperature 100(2)
_cell_measurement_theta_max 28.22
_cell_measurement_theta_min 2.71
_cell_volume 4015.7(18)
_computing_cell_refinement 'Bruker SAINT'
_computing_data_collection 'Bruker APEX2'
_computing_data_reduction 'Bruker SAINT'
_computing_molecular_graphics 'Bruker SHELXTL'
_computing_publication_material 'Mercury 2.3'
_computing_structure_refinement 'SHELXL-2016/6 (Sheldrick, 2016)'
_computing_structure_solution 'SHELXS-97 (Sheldrick, 2008)'
_diffrn_ambient_temperature 100(2)
_diffrn_measured_fraction_theta_full 1.000
_diffrn_measured_fraction_theta_max 0.905
_diffrn_measurement_device_type 'Bruker APEX-II CCD'
_diffrn_measurement_method '\f and \w scans'
_diffrn_radiation_type MoK\a
_diffrn_radiation_wavelength 0.71073
_diffrn_reflns_av_R_equivalents 0.1980
_diffrn_reflns_av_unetI/netI 0.3322
_diffrn_reflns_Laue_measured_fraction_full 1.000
_diffrn_reflns_Laue_measured_fraction_max 0.905
_diffrn_reflns_limit_h_max 21
_diffrn_reflns_limit_h_min -21
_diffrn_reflns_limit_k_max 24
_diffrn_reflns_limit_k_min -24
_diffrn_reflns_limit_l_max 21
_diffrn_reflns_limit_l_min -24
_diffrn_reflns_number 61083
_diffrn_reflns_point_group_measured_fraction_full 1.000
_diffrn_reflns_point_group_measured_fraction_max 0.905
_diffrn_reflns_theta_full 25.242
_diffrn_reflns_theta_max 32.372
_diffrn_reflns_theta_min 1.737
_exptl_absorpt_coefficient_mu 0.419
_exptl_absorpt_correction_type none
_exptl_crystal_colour 'Light Yellow'
_exptl_crystal_density_diffrn 1.256
_exptl_crystal_description BLOCK
_exptl_crystal_F_000 1608
_exptl_crystal_size_max 0.310
_exptl_crystal_size_mid 0.120
_exptl_crystal_size_min 0.100
_refine_diff_density_max 0.513
_refine_diff_density_min -0.937
_refine_diff_density_rms 0.172
_refine_ls_extinction_method none
_refine_ls_goodness_of_fit_ref 0.861
_refine_ls_hydrogen_treatment constr
_refine_ls_matrix_type full
_refine_ls_number_parameters 496
_refine_ls_number_reflns 13017
_refine_ls_number_restraints 0
_refine_ls_restrained_S_all 0.861
_refine_ls_R_factor_all 0.2641
_refine_ls_R_factor_gt 0.0848
_refine_ls_shift/su_max 0.000
_refine_ls_shift/su_mean 0.000
_refine_ls_structure_factor_coef Fsqd
_refine_ls_weighting_details 'w=1/[\s^2^(Fo^2^)+(0.1000P)^2^+0.1200P] where P=(Fo^2^+2Fc^2^)/3'
_refine_ls_weighting_scheme calc
_refine_ls_wR_factor_gt 0.1774
_refine_ls_wR_factor_ref 0.2334
_reflns_Friedel_coverage 0.000
_reflns_number_gt 4454
_reflns_number_total 13017
_reflns_threshold_expression 'I > 2\s(I)'
_cod_data_source_file d0dt03316b2.cif
_cod_data_source_block sc23_sqd
_cod_depositor_comments 'Adding full bibliography for 7706201--7706203.cif.'
_cod_original_sg_symbol_H-M 'P 21/n'
_cod_database_code 7706203
_shelx_shelxl_version_number 2016/6
_shelx_space_group_comment
;
The symmetry employed for this shelxl refinement is uniquely defined
by the following loop, which should always be used as a source of
symmetry information in preference to the above space-group names.
They are only intended as comments.
;
_shelx_estimated_absorpt_t_min 0.881
_shelx_estimated_absorpt_t_max 0.959

loop_
_space_group_symop_operation_xyz
'x, y, z'
'-x+1/2, y+1/2, -z+1/2'
'-x, -y, -z'
'x-1/2, -y-1/2, z-1/2'

loop_
_atom_site_label
_atom_site_type_symbol
_atom_site_fract_x
_atom_site_fract_y
_atom_site_fract_z
_atom_site_U_iso_or_equiv
_atom_site_adp_type
_atom_site_occupancy
_atom_site_site_symmetry_order
_atom_site_calc_flag
_atom_site_refinement_flags_posn
_atom_site_refinement_flags_adp
_atom_site_refinement_flags_occupancy
_atom_site_disorder_assembly
_atom_site_disorder_group
Fe1 Fe 0.23014(4) 0.06381(4) 0.22347(4) 0.02110(18) Uani 1 1 d . . . . .
O1 O 0.35292(18) 0.02018(17) 0.22407(17) 0.0229(7) Uani 1 1 d . . . . .
N1 N 0.1559(2) 0.1485(2) 0.1444(2) 0.0230(9) Uani 1 1 d . . . . .
N2 N 0.0630(2) 0.1532(2) 0.1512(2) 0.0219(8) Uani 1 1 d . . . . .
N3 N 0.0451(2) 0.0775(2) 0.2822(2) 0.0224(8) Uani 1 1 d . . . . .
N4 N 0.1363(2) 0.0611(2) 0.3139(2) 0.0219(8) Uani 1 1 d . . . . .
N5 N 0.0416(2) 0.0054(2) 0.1474(2) 0.0224(8) Uani 1 1 d . . . . .
N6 N 0.1314(2) -0.0217(2) 0.1619(2) 0.0220(8) Uani 1 1 d . . . . .
N13 N 0.3157(2) 0.1584(2) 0.2916(2) 0.0254(9) Uani 1 1 d . . . . .
H13A H 0.295097 0.206160 0.275425 0.030 Uiso 1 1 calc R U . . .
H13B H 0.314395 0.154019 0.345551 0.030 Uiso 1 1 calc R U . . .
C1 C 0.5937(3) 0.3379(3) 0.2373(3) 0.0341(12) Uani 1 1 d . . . . .
H1A H 0.563040 0.335082 0.181956 0.051 Uiso 1 1 calc R U . . .
H1B H 0.641822 0.376849 0.240260 0.051 Uiso 1 1 calc R U . . .
H1C H 0.550012 0.352337 0.273794 0.051 Uiso 1 1 calc R U . . .
C2 C 0.6778(3) 0.2597(3) 0.3525(3) 0.0369(13) Uani 1 1 d . . . . .
H2A H 0.631041 0.273554 0.386264 0.055 Uiso 1 1 calc R U . . .
H2B H 0.726314 0.298246 0.359454 0.055 Uiso 1 1 calc R U . . .
H2C H 0.702484 0.208594 0.368537 0.055 Uiso 1 1 calc R U . . .
C3 C 0.7120(3) 0.2419(3) 0.2079(3) 0.0363(13) Uani 1 1 d . . . . .
H3A H 0.741753 0.192521 0.223290 0.054 Uiso 1 1 calc R U . . .
H3B H 0.756587 0.283794 0.215086 0.054 Uiso 1 1 calc R U . . .
H3C H 0.685412 0.239592 0.151283 0.054 Uiso 1 1 calc R U . . .
C4 C 0.6356(3) 0.2574(3) 0.2624(3) 0.0245(10) Uani 1 1 d . . . . .
C5 C 0.4746(3) 0.2040(3) 0.2795(3) 0.0248(10) Uani 1 1 d . . . . .
H5 H 0.461504 0.251832 0.303466 0.030 Uiso 1 1 calc R U . . .
C6 C 0.4092(3) 0.1457(3) 0.2709(3) 0.0220(10) Uani 1 1 d . . . . .
C7 C 0.4240(3) 0.0727(3) 0.2351(3) 0.0204(9) Uani 1 1 d . . . . .
C8 C 0.5108(3) 0.0577(3) 0.2099(3) 0.0216(9) Uani 1 1 d . . . . .
C9 C 0.5610(3) 0.1929(3) 0.2528(2) 0.0195(9) Uani 1 1 d . . . . .
C10 C 0.5762(3) 0.1182(3) 0.2196(3) 0.0237(10) Uani 1 1 d . . . . .
H10 H 0.633806 0.108306 0.203121 0.028 Uiso 1 1 calc R U . . .
C11 C 0.4592(3) -0.0414(3) 0.0985(3) 0.0263(11) Uani 1 1 d . . . . .
H11A H 0.474785 -0.090300 0.073936 0.039 Uiso 1 1 calc R U . . .
H11B H 0.457646 0.000255 0.058619 0.039 Uiso 1 1 calc R U . . .
H11C H 0.399687 -0.046165 0.117137 0.039 Uiso 1 1 calc R U . . .
C12 C 0.5317(3) -0.0224(3) 0.1717(3) 0.0245(10) Uani 1 1 d . . . . .
C13 C 0.5308(3) -0.0872(3) 0.2372(3) 0.0301(11) Uani 1 1 d . . . . .
H13C H 0.473727 -0.085025 0.260414 0.045 Uiso 1 1 calc R U . . .
H17D H 0.581411 -0.079121 0.279862 0.045 Uiso 1 1 calc R U . . .
H19D H 0.536865 -0.137985 0.212322 0.045 Uiso 1 1 calc R U . . .
C14 C 0.6273(3) -0.0239(3) 0.1413(3) 0.0338(12) Uani 1 1 d . . . . .
H13D H 0.629205 0.015035 0.098905 0.051 Uiso 1 1 calc R U . . .
H14C H 0.638080 -0.075306 0.119615 0.051 Uiso 1 1 calc R U . . .
H15D H 0.674029 -0.012399 0.186313 0.051 Uiso 1 1 calc R U . . .
C15 C 0.2695(3) 0.2293(3) 0.0816(3) 0.0235(10) Uani 1 1 d . . . . .
C16 C 0.3320(3) 0.1693(3) 0.0688(3) 0.0270(11) Uani 1 1 d . . . . .
H16 H 0.314766 0.116854 0.074388 0.032 Uiso 1 1 calc R U . . .
C17 C 0.4193(3) 0.1864(3) 0.0480(3) 0.0309(11) Uani 1 1 d . . . . .
H17 H 0.459738 0.145715 0.039028 0.037 Uiso 1 1 calc R U . . .
C18 C 0.4456(3) 0.2646(3) 0.0408(3) 0.0342(12) Uani 1 1 d . . . . .
H18 H 0.503959 0.276507 0.027218 0.041 Uiso 1 1 calc R U . . .
C19 C 0.3852(3) 0.3252(3) 0.0538(3) 0.0322(12) Uani 1 1 d . . . . .
H19 H 0.403076 0.377540 0.049099 0.039 Uiso 1 1 calc R U . . .
C20 C 0.2978(3) 0.3074(3) 0.0740(3) 0.0293(11) Uani 1 1 d . . . . .
H20 H 0.257483 0.348229 0.082563 0.035 Uiso 1 1 calc R U . . .
C21 C 0.1761(3) 0.2128(3) 0.1014(3) 0.0219(10) Uani 1 1 d . . . . .
C22 C 0.0968(3) 0.2590(3) 0.0821(3) 0.0253(10) Uani 1 1 d . . . . .
H22 H 0.092370 0.306349 0.053062 0.030 Uiso 1 1 calc R U . . .
C23 C 0.0263(3) 0.2202(3) 0.1146(3) 0.0235(10) Uani 1 1 d . . . . .
C24 C -0.0708(3) 0.2459(3) 0.1168(3) 0.0313(12) Uani 1 1 d . . . . .
H24A H -0.110638 0.200549 0.111564 0.047 Uiso 1 1 calc R U . . .
H24B H -0.088630 0.281705 0.072190 0.047 Uiso 1 1 calc R U . . .
H24C H -0.075746 0.271935 0.168113 0.047 Uiso 1 1 calc R U . . .
C25 C -0.1081(3) 0.0987(3) 0.3312(3) 0.0376(13) Uani 1 1 d . . . . .
H25A H -0.116193 0.150661 0.307959 0.056 Uiso 1 1 calc R U . . .
H25B H -0.133356 0.096989 0.382531 0.056 Uiso 1 1 calc R U . . .
H25C H -0.139373 0.060844 0.293907 0.056 Uiso 1 1 calc R U . . .
C26 C -0.0078(3) 0.0793(3) 0.3457(3) 0.0272(11) Uani 1 1 d . . . . .
C27 C 0.0493(3) 0.0641(3) 0.4171(3) 0.0251(10) Uani 1 1 d . . . . .
H27 H 0.032149 0.061409 0.469788 0.030 Uiso 1 1 calc R U . . .
C28 C 0.1384(3) 0.0533(3) 0.3955(3) 0.0233(10) Uani 1 1 d . . . . .
C29 C 0.2233(3) 0.0321(3) 0.4502(3) 0.0237(10) Uani 1 1 d . . . . .
C30 C 0.2216(3) 0.0355(3) 0.5351(3) 0.0360(13) Uani 1 1 d . . . . .
H30 H 0.170075 0.055376 0.556262 0.043 Uiso 1 1 calc R U . . .
C31 C 0.2967(4) 0.0093(4) 0.5872(3) 0.0509(16) Uani 1 1 d . . . . .
H31 H 0.294246 0.010370 0.643673 0.061 Uiso 1 1 calc R U . . .
C32 C 0.3753(3) -0.0183(3) 0.5586(3) 0.0400(14) Uani 1 1 d . . . . .
H32 H 0.425576 -0.035249 0.594917 0.048 Uiso 1 1 calc R U . . .
C33 C 0.3778(3) -0.0203(3) 0.4747(3) 0.0328(12) Uani 1 1 d . . . . .
H33 H 0.430657 -0.038183 0.454321 0.039 Uiso 1 1 calc R U . . .
C34 C 0.3024(3) 0.0040(3) 0.4204(3) 0.0261(11) Uani 1 1 d . . . . .
H34 H 0.304628 0.001545 0.364022 0.031 Uiso 1 1 calc R U . . .
C35 C -0.1120(3) -0.0311(3) 0.0703(3) 0.0288(11) Uani 1 1 d . . . . .
H35A H -0.145229 -0.035006 0.117130 0.043 Uiso 1 1 calc R U . . .
H35B H -0.134612 -0.070302 0.030353 0.043 Uiso 1 1 calc R U . . .
H35C H -0.120859 0.020520 0.046370 0.043 Uiso 1 1 calc R U . . .
C36 C -0.0110(3) -0.0446(3) 0.0970(3) 0.0252(11) Uani 1 1 d . . . . .
C37 C 0.0444(3) -0.1060(3) 0.0773(3) 0.0238(10) Uani 1 1 d . . . . .
H37 H 0.027092 -0.148912 0.043282 0.029 Uiso 1 1 calc R U . . .
C38 C 0.1326(3) -0.0902(2) 0.1195(3) 0.0204(10) Uani 1 1 d . . . . .
C39 C 0.2154(3) -0.1400(2) 0.1241(3) 0.0226(10) Uani 1 1 d . . . . .
C40 C 0.2714(3) -0.1534(3) 0.1982(3) 0.0232(10) Uani 1 1 d . . . . .
H40 H 0.258927 -0.127910 0.245842 0.028 Uiso 1 1 calc R U . . .
C41 C 0.3457(3) -0.2048(3) 0.2008(3) 0.0273(11) Uani 1 1 d . . . . .
H41 H 0.382712 -0.213938 0.250375 0.033 Uiso 1 1 calc R U . . .
C42 C 0.3649(3) -0.2424(3) 0.1303(3) 0.0327(12) Uani 1 1 d . . . . .
H42 H 0.414909 -0.276720 0.132567 0.039 Uiso 1 1 calc R U . . .
C43 C 0.3110(3) -0.2294(3) 0.0569(3) 0.0388(13) Uani 1 1 d . . . . .
H43 H 0.324322 -0.255034 0.009585 0.047 Uiso 1 1 calc R U . . .
C44 C 0.2370(3) -0.1785(3) 0.0532(3) 0.0332(12) Uani 1 1 d . . . . .
H44 H 0.200944 -0.169520 0.003129 0.040 Uiso 1 1 calc R U . . .
B1 B 0.0145(3) 0.0826(3) 0.1885(3) 0.0251(12) Uani 1 1 d . . . . .
H1AA H -0.063842 0.092900 0.179889 0.030 Uiso 1 1 d R U . . .

loop_
_atom_site_aniso_label
_atom_site_aniso_U_11
_atom_site_aniso_U_22
_atom_site_aniso_U_33
_atom_site_aniso_U_23
_atom_site_aniso_U_13
_atom_site_aniso_U_12
Fe1 0.0210(3) 0.0190(4) 0.0243(4) -0.0008(3) 0.0067(2) 0.0002(3)
O1 0.0220(15) 0.0178(17) 0.0296(18) -0.0033(14) 0.0062(13) -0.0020(13)
N1 0.0230(19) 0.025(2) 0.022(2) -0.0011(17) 0.0086(16) -0.0006(16)
N2 0.0231(19) 0.020(2) 0.023(2) -0.0026(17) 0.0031(16) -0.0008(16)
N3 0.0225(18) 0.021(2) 0.025(2) -0.0016(16) 0.0064(15) -0.0022(16)
N4 0.0221(18) 0.018(2) 0.026(2) -0.0038(17) 0.0038(15) -0.0044(16)
N5 0.0203(18) 0.023(2) 0.023(2) -0.0005(17) 0.0015(15) -0.0015(16)
N6 0.0243(19) 0.017(2) 0.026(2) -0.0005(17) 0.0069(16) -0.0012(16)
N13 0.0240(19) 0.022(2) 0.032(2) -0.0049(18) 0.0101(17) 0.0029(16)
C1 0.033(3) 0.026(3) 0.045(3) -0.003(2) 0.012(2) -0.010(2)
C2 0.037(3) 0.039(3) 0.035(3) 0.001(2) 0.004(2) -0.012(2)
C3 0.031(3) 0.033(3) 0.047(3) -0.008(3) 0.015(2) -0.006(2)
C4 0.023(2) 0.023(3) 0.030(3) -0.004(2) 0.0096(19) -0.0033(19)
C5 0.029(2) 0.020(3) 0.026(3) -0.005(2) 0.008(2) -0.001(2)
C6 0.022(2) 0.025(3) 0.020(2) -0.0018(19) 0.0063(18) 0.0013(19)
C7 0.023(2) 0.021(3) 0.018(2) -0.0016(19) 0.0058(17) -0.0026(19)
C8 0.022(2) 0.025(3) 0.018(2) 0.003(2) 0.0041(17) 0.002(2)
C9 0.022(2) 0.020(3) 0.016(2) 0.0005(18) 0.0024(17) 0.0033(18)
C10 0.026(2) 0.024(3) 0.022(2) 0.000(2) 0.0079(19) 0.001(2)
C11 0.028(2) 0.024(3) 0.029(3) -0.005(2) 0.012(2) 0.0013(19)
C12 0.022(2) 0.023(3) 0.029(3) -0.008(2) 0.0066(19) -0.0025(19)
C13 0.033(3) 0.021(3) 0.034(3) -0.003(2) -0.002(2) 0.003(2)
C14 0.033(3) 0.031(3) 0.038(3) -0.011(2) 0.011(2) 0.002(2)
C15 0.033(2) 0.020(3) 0.018(2) 0.0040(19) 0.0051(19) -0.003(2)
C16 0.037(3) 0.019(3) 0.027(3) 0.000(2) 0.008(2) 0.002(2)
C17 0.040(3) 0.030(3) 0.025(3) 0.000(2) 0.013(2) 0.008(2)
C18 0.031(3) 0.039(3) 0.034(3) 0.005(2) 0.012(2) 0.005(2)
C19 0.033(3) 0.025(3) 0.041(3) 0.010(2) 0.012(2) 0.000(2)
C20 0.034(3) 0.021(3) 0.034(3) 0.005(2) 0.009(2) 0.003(2)
C21 0.032(2) 0.017(2) 0.018(2) -0.0002(19) 0.0070(19) 0.0021(19)
C22 0.030(2) 0.021(3) 0.025(3) 0.000(2) 0.004(2) 0.001(2)
C23 0.026(2) 0.018(3) 0.025(3) -0.005(2) -0.0009(19) 0.0017(19)
C24 0.026(2) 0.024(3) 0.043(3) -0.003(2) 0.000(2) 0.004(2)
C25 0.027(3) 0.044(3) 0.044(3) 0.006(3) 0.015(2) 0.005(2)
C26 0.030(2) 0.017(3) 0.038(3) 0.003(2) 0.017(2) -0.0029(19)
C27 0.031(2) 0.020(2) 0.027(3) 0.001(2) 0.013(2) -0.001(2)
C28 0.031(2) 0.014(3) 0.025(3) -0.0037(19) 0.0058(19) -0.0034(19)
C29 0.026(2) 0.023(3) 0.023(2) 0.001(2) 0.0031(19) -0.0096(19)
C30 0.031(3) 0.048(4) 0.030(3) -0.001(2) 0.009(2) -0.011(2)
C31 0.040(3) 0.084(5) 0.028(3) 0.004(3) 0.006(3) -0.020(3)
C32 0.031(3) 0.058(4) 0.028(3) 0.012(3) -0.005(2) -0.015(3)
C33 0.032(3) 0.026(3) 0.041(3) 0.003(2) 0.006(2) -0.003(2)
C34 0.030(2) 0.024(3) 0.024(3) 0.002(2) 0.004(2) -0.004(2)
C35 0.030(2) 0.026(3) 0.030(3) 0.002(2) 0.003(2) -0.004(2)
C36 0.028(2) 0.029(3) 0.018(2) 0.004(2) 0.0015(19) -0.008(2)
C37 0.029(2) 0.023(3) 0.018(2) 0.002(2) -0.0017(19) -0.001(2)
C38 0.027(2) 0.016(2) 0.018(2) 0.0039(18) 0.0027(18) -0.0049(18)
C39 0.029(2) 0.013(2) 0.025(3) 0.0007(19) 0.003(2) -0.0030(19)
C40 0.032(2) 0.017(3) 0.021(2) 0.0020(19) 0.006(2) -0.004(2)
C41 0.030(2) 0.022(3) 0.029(3) 0.004(2) 0.000(2) -0.005(2)
C42 0.032(3) 0.016(3) 0.050(3) -0.001(2) 0.007(2) 0.003(2)
C43 0.048(3) 0.032(3) 0.037(3) -0.012(3) 0.005(3) 0.006(3)
C44 0.036(3) 0.038(3) 0.025(3) -0.006(2) -0.001(2) 0.008(2)
B1 0.024(3) 0.024(3) 0.030(3) -0.006(2) 0.010(2) -0.001(2)

loop_
_atom_type_symbol
_atom_type_description
_atom_type_scat_dispersion_real
_atom_type_scat_dispersion_imag
_atom_type_scat_source
C C 0.0033 0.0016 'International Tables Vol C Tables 4.2.6.8 and 6.1.1.4'
H H 0.0000 0.0000 'International Tables Vol C Tables 4.2.6.8 and 6.1.1.4'
B B 0.0013 0.0007 'International Tables Vol C Tables 4.2.6.8 and 6.1.1.4'
Fe Fe 0.3463 0.8444 'International Tables Vol C Tables 4.2.6.8 and 6.1.1.4'
N N 0.0061 0.0033 'International Tables Vol C Tables 4.2.6.8 and 6.1.1.4'
O O 0.0106 0.0060 'International Tables Vol C Tables 4.2.6.8 and 6.1.1.4'

loop_
_geom_angle_atom_site_label_1
_geom_angle_atom_site_label_2
_geom_angle_atom_site_label_3
_geom_angle
_geom_angle_site_symmetry_1
_geom_angle_site_symmetry_3
_geom_angle_publ_flag
O1 Fe1 N1 131.12(13) . . ?
O1 Fe1 N4 131.37(13) . . ?
N1 Fe1 N4 96.53(13) . . ?
O1 Fe1 N6 107.74(13) . . ?
N1 Fe1 N6 84.86(14) . . ?
N4 Fe1 N6 82.12(13) . . ?
O1 Fe1 N13 79.20(12) . . ?
N1 Fe1 N13 91.75(14) . . ?
N4 Fe1 N13 92.06(13) . . ?
N6 Fe1 N13 172.87(13) . . ?
C7 O1 Fe1 116.2(3) . . ?
C21 N1 N2 106.2(3) . . ?
C21 N1 Fe1 137.0(3) . . ?
N2 N1 Fe1 114.8(3) . . ?
C23 N2 N1 110.4(3) . . ?
C23 N2 B1 129.8(4) . . ?
N1 N2 B1 119.4(3) . . ?
C26 N3 N4 108.9(4) . . ?
C26 N3 B1 129.2(4) . . ?
N4 N3 B1 121.6(3) . . ?
C28 N4 N3 107.0(3) . . ?
C28 N4 Fe1 139.1(3) . . ?
N3 N4 Fe1 113.7(3) . . ?
C36 N5 N6 110.6(4) . . ?
C36 N5 B1 129.7(4) . . ?
N6 N5 B1 119.7(3) . . ?
C38 N6 N5 105.7(3) . . ?
C38 N6 Fe1 138.6(3) . . ?
N5 N6 Fe1 114.5(3) . . ?
C6 N13 Fe1 104.9(3) . . ?
C6 N13 H13A 110.8 . . ?
Fe1 N13 H13A 110.8 . . ?
C6 N13 H13B 110.8 . . ?
Fe1 N13 H13B 110.8 . . ?
H13A N13 H13B 108.8 . . ?
C4 C1 H1A 109.5 . . ?
C4 C1 H1B 109.5 . . ?
H1A C1 H1B 109.5 . . ?
C4 C1 H1C 109.5 . . ?
H1A C1 H1C 109.5 . . ?
H1B C1 H1C 109.5 . . ?
C4 C2 H2A 109.5 . . ?
C4 C2 H2B 109.5 . . ?
H2A C2 H2B 109.5 . . ?
C4 C2 H2C 109.5 . . ?
H2A C2 H2C 109.5 . . ?
H2B C2 H2C 109.5 . . ?
C4 C3 H3A 109.5 . . ?
C4 C3 H3B 109.5 . . ?
H3A C3 H3B 109.5 . . ?
C4 C3 H3C 109.5 . . ?
H3A C3 H3C 109.5 . . ?
H3B C3 H3C 109.5 . . ?
C2 C4 C1 109.7(4) . . ?
C2 C4 C9 108.2(4) . . ?
C1 C4 C9 110.6(4) . . ?
C2 C4 C3 109.4(4) . . ?
C1 C4 C3 106.9(4) . . ?
C9 C4 C3 112.1(4) . . ?
C6 C5 C9 121.1(4) . . ?
C6 C5 H5 119.5 . . ?
C9 C5 H5 119.5 . . ?
C5 C6 C7 122.5(4) . . ?
C5 C6 N13 122.0(4) . . ?
C7 C6 N13 115.2(4) . . ?
O1 C7 C6 118.5(4) . . ?
O1 C7 C8 123.0(4) . . ?
C6 C7 C8 118.5(4) . . ?
C10 C8 C7 117.7(4) . . ?
C10 C8 C12 121.5(4) . . ?
C7 C8 C12 120.7(4) . . ?
C5 C9 C10 115.8(4) . . ?
C5 C9 C4 121.8(4) . . ?
C10 C9 C4 122.3(4) . . ?
C8 C10 C9 124.3(4) . . ?
C8 C10 H10 117.9 . . ?
C9 C10 H10 117.9 . . ?
C12 C11 H11A 109.5 . . ?
C12 C11 H11B 109.5 . . ?
H11A C11 H11B 109.5 . . ?
C12 C11 H11C 109.5 . . ?
H11A C11 H11C 109.5 . . ?
H11B C11 H11C 109.5 . . ?
C11 C12 C13 109.3(4) . . ?
C11 C12 C8 110.5(4) . . ?
C13 C12 C8 109.0(4) . . ?
C11 C12 C14 107.9(4) . . ?
C13 C12 C14 107.6(4) . . ?
C8 C12 C14 112.4(4) . . ?
C12 C13 H13C 109.5 . . ?
C12 C13 H17D 109.5 . . ?
H13C C13 H17D 109.5 . . ?
C12 C13 H19D 109.5 . . ?
H13C C13 H19D 109.5 . . ?
H17D C13 H19D 109.5 . . ?
C12 C14 H13D 109.5 . . ?
C12 C14 H14C 109.5 . . ?
H13D C14 H14C 109.5 . . ?
C12 C14 H15D 109.5 . . ?
H13D C14 H15D 109.5 . . ?
H14C C14 H15D 109.5 . . ?
C20 C15 C16 118.0(4) . . ?
C20 C15 C21 119.5(4) . . ?
C16 C15 C21 122.5(4) . . ?
C17 C16 C15 121.4(4) . . ?
C17 C16 H16 119.3 . . ?
C15 C16 H16 119.3 . . ?
C18 C17 C16 119.4(4) . . ?
C18 C17 H17 120.3 . . ?
C16 C17 H17 120.3 . . ?
C19 C18 C17 120.3(4) . . ?
C19 C18 H18 119.8 . . ?
C17 C18 H18 119.8 . . ?
C18 C19 C20 119.8(5) . . ?
C18 C19 H19 120.1 . . ?
C20 C19 H19 120.1 . . ?
C19 C20 C15 121.1(4) . . ?
C19 C20 H20 119.4 . . ?
C15 C20 H20 119.4 . . ?
N1 C21 C22 109.9(4) . . ?
N1 C21 C15 122.6(4) . . ?
C22 C21 C15 127.5(4) . . ?
C23 C22 C21 106.4(4) . . ?
C23 C22 H22 126.8 . . ?
C21 C22 H22 126.8 . . ?
N2 C23 C22 107.1(4) . . ?
N2 C23 C24 123.8(4) . . ?
C22 C23 C24 129.0(4) . . ?
C23 C24 H24A 109.5 . . ?
C23 C24 H24B 109.5 . . ?
H24A C24 H24B 109.5 . . ?
C23 C24 H24C 109.5 . . ?
H24A C24 H24C 109.5 . . ?
H24B C24 H24C 109.5 . . ?
C26 C25 H25A 109.5 . . ?
C26 C25 H25B 109.5 . . ?
H25A C25 H25B 109.5 . . ?
C26 C25 H25C 109.5 . . ?
H25A C25 H25C 109.5 . . ?
H25B C25 H25C 109.5 . . ?
N3 C26 C27 107.6(4) . . ?
N3 C26 C25 121.4(4) . . ?
C27 C26 C25 130.9(4) . . ?
C26 C27 C28 107.0(4) . . ?
C26 C27 H27 126.5 . . ?
C28 C27 H27 126.5 . . ?
N4 C28 C27 109.5(4) . . ?
N4 C28 C29 122.7(4) . . ?
C27 C28 C29 127.7(4) . . ?
C34 C29 C30 118.9(4) . . ?
C34 C29 C28 122.6(4) . . ?
C30 C29 C28 118.3(4) . . ?
C31 C30 C29 119.5(5) . . ?
C31 C30 H30 120.3 . . ?
C29 C30 H30 120.3 . . ?
C30 C31 C32 122.1(5) . . ?
C30 C31 H31 118.9 . . ?
C32 C31 H31 118.9 . . ?
C31 C32 C33 118.4(5) . . ?
C31 C32 H32 120.8 . . ?
C33 C32 H32 120.8 . . ?
C32 C33 C34 120.8(5) . . ?
C32 C33 H33 119.6 . . ?
C34 C33 H33 119.6 . . ?
C33 C34 C29 120.2(4) . . ?
C33 C34 H34 119.9 . . ?
C29 C34 H34 119.9 . . ?
C36 C35 H35A 109.5 . . ?
C36 C35 H35B 109.5 . . ?
H35A C35 H35B 109.5 . . ?
C36 C35 H35C 109.5 . . ?
H35A C35 H35C 109.5 . . ?
H35B C35 H35C 109.5 . . ?
N5 C36 C37 108.0(4) . . ?
N5 C36 C35 123.0(4) . . ?
C37 C36 C35 129.0(4) . . ?
C36 C37 C38 105.6(4) . . ?
C36 C37 H37 127.2 . . ?
C38 C37 H37 127.2 . . ?
N6 C38 C37 110.2(4) . . ?
N6 C38 C39 122.0(4) . . ?
C37 C38 C39 127.7(4) . . ?
C40 C39 C44 118.5(4) . . ?
C40 C39 C38 121.8(4) . . ?
C44 C39 C38 119.6(4) . . ?
C41 C40 C39 120.0(4) . . ?
C41 C40 H40 120.0 . . ?
C39 C40 H40 120.0 . . ?
C42 C41 C40 120.3(4) . . ?
C42 C41 H41 119.8 . . ?
C40 C41 H41 119.8 . . ?
C43 C42 C41 120.4(4) . . ?
C43 C42 H42 119.8 . . ?
C41 C42 H42 119.8 . . ?
C42 C43 C44 120.0(5) . . ?
C42 C43 H43 120.0 . . ?
C44 C43 H43 120.0 . . ?
C43 C44 C39 120.8(5) . . ?
C43 C44 H44 119.6 . . ?
C39 C44 H44 119.6 . . ?
N3 B1 N5 109.1(4) . . ?
N3 B1 N2 110.2(4) . . ?
N5 B1 N2 108.9(3) . . ?
N3 B1 H1AA 106.8 . . ?
N5 B1 H1AA 112.4 . . ?
N2 B1 H1AA 109.4 . . ?

loop_
_geom_bond_atom_site_label_1
_geom_bond_atom_site_label_2
_geom_bond_distance
_geom_bond_site_symmetry_2
_geom_bond_publ_flag
Fe1 O1 1.938(3) . ?
Fe1 N1 2.134(4) . ?
Fe1 N4 2.143(3) . ?
Fe1 N6 2.197(4) . ?
Fe1 N13 2.240(4) . ?
O1 C7 1.361(5) . ?
N1 C21 1.348(5) . ?
N1 N2 1.377(4) . ?
N2 C23 1.361(5) . ?
N2 B1 1.553(6) . ?
N3 C26 1.372(5) . ?
N3 N4 1.394(5) . ?
N3 B1 1.545(6) . ?
N4 C28 1.340(5) . ?
N5 C36 1.352(5) . ?
N5 N6 1.380(5) . ?
N5 B1 1.545(6) . ?
N6 C38 1.352(5) . ?
N13 C6 1.464(5) . ?
N13 H13A 0.8900 . ?
N13 H13B 0.8900 . ?
C1 C4 1.528(6) . ?
C1 H1A 0.9600 . ?
C1 H1B 0.9600 . ?
C1 H1C 0.9600 . ?
C2 C4 1.526(6) . ?
C2 H2A 0.9600 . ?
C2 H2B 0.9600 . ?
C2 H2C 0.9600 . ?
C3 C4 1.538(6) . ?
C3 H3A 0.9600 . ?
C3 H3B 0.9600 . ?
C3 H3C 0.9600 . ?
C4 C9 1.536(6) . ?
C5 C6 1.369(6) . ?
C5 C9 1.398(5) . ?
C5 H5 0.9300 . ?
C6 C7 1.396(6) . ?
C7 C8 1.404(5) . ?
C8 C10 1.395(6) . ?
C8 C12 1.539(6) . ?
C9 C10 1.405(6) . ?
C10 H10 0.9300 . ?
C11 C12 1.530(6) . ?
C11 H11A 0.9600 . ?
C11 H11B 0.9600 . ?
C11 H11C 0.9600 . ?
C12 C13 1.536(6) . ?
C12 C14 1.540(6) . ?
C13 H13C 0.9600 . ?
C13 H17D 0.9600 . ?
C13 H19D 0.9600 . ?
C14 H13D 0.9600 . ?
C14 H14C 0.9600 . ?
C14 H15D 0.9600 . ?
C15 C20 1.394(6) . ?
C15 C16 1.397(6) . ?
C15 C21 1.469(6) . ?
C16 C17 1.392(6) . ?
C16 H16 0.9300 . ?
C17 C18 1.388(7) . ?
C17 H17 0.9300 . ?
C18 C19 1.385(6) . ?
C18 H18 0.9300 . ?
C19 C20 1.392(6) . ?
C19 H19 0.9300 . ?
C20 H20 0.9300 . ?
C21 C22 1.399(6) . ?
C22 C23 1.383(6) . ?
C22 H22 0.9300 . ?
C23 C24 1.487(6) . ?
C24 H24A 0.9600 . ?
C24 H24B 0.9600 . ?
C24 H24C 0.9600 . ?
C25 C26 1.491(6) . ?
C25 H25A 0.9600 . ?
C25 H25B 0.9600 . ?
C25 H25C 0.9600 . ?
C26 C27 1.373(6) . ?
C27 C28 1.402(6) . ?
C27 H27 0.9300 . ?
C28 C29 1.480(6) . ?
C29 C34 1.392(6) . ?
C29 C30 1.395(6) . ?
C30 C31 1.375(7) . ?
C30 H30 0.9300 . ?
C31 C32 1.376(7) . ?
C31 H31 0.9300 . ?
C32 C33 1.379(7) . ?
C32 H32 0.9300 . ?
C33 C34 1.388(6) . ?
C33 H33 0.9300 . ?
C34 H34 0.9300 . ?
C35 C36 1.502(6) . ?
C35 H35A 0.9600 . ?
C35 H35B 0.9600 . ?
C35 H35C 0.9600 . ?
C36 C37 1.380(6) . ?
C37 C38 1.409(6) . ?
C37 H37 0.9300 . ?
C38 C39 1.468(6) . ?
C39 C40 1.393(6) . ?
C39 C44 1.402(6) . ?
C40 C41 1.387(6) . ?
C40 H40 0.9300 . ?
C41 C42 1.378(6) . ?
C41 H41 0.9300 . ?
C42 C43 1.369(7) . ?
C42 H42 0.9300 . ?
C43 C44 1.378(6) . ?
C43 H43 0.9300 . ?
C44 H44 0.9300 . ?
B1 H1AA 1.1484 . ?

loop_
_geom_torsion_atom_site_label_1
_geom_torsion_atom_site_label_2
_geom_torsion_atom_site_label_3
_geom_torsion_atom_site_label_4
_geom_torsion
_geom_torsion_site_symmetry_1
_geom_torsion_site_symmetry_2
_geom_torsion_site_symmetry_3
_geom_torsion_site_symmetry_4
_geom_torsion_publ_flag
C21 N1 N2 C23 -1.2(5) . . . . ?
Fe1 N1 N2 C23 165.3(3) . . . . ?
C21 N1 N2 B1 172.7(4) . . . . ?
Fe1 N1 N2 B1 -20.9(4) . . . . ?
C26 N3 N4 C28 -0.1(5) . . . . ?
B1 N3 N4 C28 -174.2(4) . . . . ?
C26 N3 N4 Fe1 -176.1(3) . . . . ?
B1 N3 N4 Fe1 9.7(5) . . . . ?
C36 N5 N6 C38 -0.4(4) . . . . ?
B1 N5 N6 C38 178.6(4) . . . . ?
C36 N5 N6 Fe1 169.2(3) . . . . ?
B1 N5 N6 Fe1 -11.9(5) . . . . ?
C9 C5 C6 C7 -0.4(7) . . . . ?
C9 C5 C6 N13 -174.4(4) . . . . ?
Fe1 N13 C6 C5 159.7(4) . . . . ?
Fe1 N13 C6 C7 -14.8(4) . . . . ?
Fe1 O1 C7 C6 20.5(5) . . . . ?
Fe1 O1 C7 C8 -157.5(3) . . . . ?
C5 C6 C7 O1 -175.6(4) . . . . ?
N13 C6 C7 O1 -1.2(6) . . . . ?
C5 C6 C7 C8 2.5(7) . . . . ?
N13 C6 C7 C8 176.9(4) . . . . ?
O1 C7 C8 C10 175.9(4) . . . . ?
C6 C7 C8 C10 -2.2(6) . . . . ?
O1 C7 C8 C12 -3.3(6) . . . . ?
C6 C7 C8 C12 178.7(4) . . . . ?
C6 C5 C9 C10 -1.9(6) . . . . ?
C6 C5 C9 C4 -179.5(4) . . . . ?
C2 C4 C9 C5 75.6(5) . . . . ?
C1 C4 C9 C5 -44.6(6) . . . . ?
C3 C4 C9 C5 -163.7(4) . . . . ?
C2 C4 C9 C10 -101.9(5) . . . . ?
C1 C4 C9 C10 138.0(4) . . . . ?
C3 C4 C9 C10 18.8(6) . . . . ?
C7 C8 C10 C9 -0.2(7) . . . . ?
C12 C8 C10 C9 178.9(4) . . . . ?
C5 C9 C10 C8 2.2(6) . . . . ?
C4 C9 C10 C8 179.8(4) . . . . ?
C10 C8 C12 C11 -124.9(4) . . . . ?
C7 C8 C12 C11 54.2(5) . . . . ?
C10 C8 C12 C13 114.9(4) . . . . ?
C7 C8 C12 C13 -66.0(5) . . . . ?
C10 C8 C12 C14 -4.3(6) . . . . ?
C7 C8 C12 C14 174.8(4) . . . . ?
C20 C15 C16 C17 -0.9(7) . . . . ?
C21 C15 C16 C17 178.4(4) . . . . ?
C15 C16 C17 C18 0.9(7) . . . . ?
C16 C17 C18 C19 -0.3(7) . . . . ?
C17 C18 C19 C20 -0.2(7) . . . . ?
C18 C19 C20 C15 0.1(7) . . . . ?
C16 C15 C20 C19 0.4(7) . . . . ?
C21 C15 C20 C19 -178.9(4) . . . . ?
N2 N1 C21 C22 0.9(5) . . . . ?
Fe1 N1 C21 C22 -161.0(3) . . . . ?
N2 N1 C21 C15 179.7(4) . . . . ?
Fe1 N1 C21 C15 17.8(7) . . . . ?
C20 C15 C21 N1 -149.6(4) . . . . ?
C16 C15 C21 N1 31.2(7) . . . . ?
C20 C15 C21 C22 29.0(7) . . . . ?
C16 C15 C21 C22 -150.3(5) . . . . ?
N1 C21 C22 C23 -0.3(5) . . . . ?
C15 C21 C22 C23 -179.0(4) . . . . ?
N1 N2 C23 C22 1.0(5) . . . . ?
B1 N2 C23 C22 -172.0(4) . . . . ?
N1 N2 C23 C24 -175.1(4) . . . . ?
B1 N2 C23 C24 11.9(7) . . . . ?
C21 C22 C23 N2 -0.4(5) . . . . ?
C21 C22 C23 C24 175.4(4) . . . . ?
N4 N3 C26 C27 -0.1(5) . . . . ?
B1 N3 C26 C27 173.5(4) . . . . ?
N4 N3 C26 C25 177.6(4) . . . . ?
B1 N3 C26 C25 -8.8(7) . . . . ?
N3 C26 C27 C28 0.3(5) . . . . ?
C25 C26 C27 C28 -177.1(5) . . . . ?
N3 N4 C28 C27 0.3(5) . . . . ?
Fe1 N4 C28 C27 174.7(3) . . . . ?
N3 N4 C28 C29 177.2(4) . . . . ?
Fe1 N4 C28 C29 -8.3(7) . . . . ?
C26 C27 C28 N4 -0.3(5) . . . . ?
C26 C27 C28 C29 -177.1(4) . . . . ?
N4 C28 C29 C34 -12.7(7) . . . . ?
C27 C28 C29 C34 163.7(4) . . . . ?
N4 C28 C29 C30 171.7(4) . . . . ?
C27 C28 C29 C30 -12.0(7) . . . . ?
C34 C29 C30 C31 -1.7(7) . . . . ?
C28 C29 C30 C31 174.2(5) . . . . ?
C29 C30 C31 C32 1.9(8) . . . . ?
C30 C31 C32 C33 -0.7(9) . . . . ?
C31 C32 C33 C34 -0.8(8) . . . . ?
C32 C33 C34 C29 1.0(7) . . . . ?
C30 C29 C34 C33 0.3(7) . . . . ?
C28 C29 C34 C33 -175.4(4) . . . . ?
N6 N5 C36 C37 -0.2(5) . . . . ?
B1 N5 C36 C37 -179.0(4) . . . . ?
N6 N5 C36 C35 179.7(4) . . . . ?
B1 N5 C36 C35 0.9(7) . . . . ?
N5 C36 C37 C38 0.7(5) . . . . ?
C35 C36 C37 C38 -179.2(4) . . . . ?
N5 N6 C38 C37 0.8(4) . . . . ?
Fe1 N6 C38 C37 -164.7(3) . . . . ?
N5 N6 C38 C39 -175.8(4) . . . . ?
Fe1 N6 C38 C39 18.7(6) . . . . ?
C36 C37 C38 N6 -0.9(5) . . . . ?
C36 C37 C38 C39 175.4(4) . . . . ?
N6 C38 C39 C40 41.1(6) . . . . ?
C37 C38 C39 C40 -134.8(5) . . . . ?
N6 C38 C39 C44 -141.9(4) . . . . ?
C37 C38 C39 C44 42.1(6) . . . . ?
C44 C39 C40 C41 -1.0(6) . . . . ?
C38 C39 C40 C41 176.0(4) . . . . ?
C39 C40 C41 C42 0.5(7) . . . . ?
C40 C41 C42 C43 0.0(7) . . . . ?
C41 C42 C43 C44 0.1(7) . . . . ?
C42 C43 C44 C39 -0.6(8) . . . . ?
C40 C39 C44 C43 1.1(7) . . . . ?
C38 C39 C44 C43 -175.9(4) . . . . ?
C26 N3 B1 N5 -117.9(4) . . . . ?
N4 N3 B1 N5 54.9(5) . . . . ?
C26 N3 B1 N2 122.5(4) . . . . ?
N4 N3 B1 N2 -64.6(5) . . . . ?
C36 N5 B1 N3 126.4(4) . . . . ?
N6 N5 B1 N3 -52.3(5) . . . . ?
C36 N5 B1 N2 -113.2(5) . . . . ?
N6 N5 B1 N2 68.0(5) . . . . ?
C23 N2 B1 N3 -115.7(5) . . . . ?
N1 N2 B1 N3 71.8(5) . . . . ?
C23 N2 B1 N5 124.6(4) . . . . ?
N1 N2 B1 N5 -47.9(5) . . . . ?
